data_7101192
loop_
_publ_author_name
'Avdoshenko, Stanislav M.'
'Goryunkov, Alexey A.'
'Ioffe, Ilya N.'
'Ignat'eva, Daria V.'
'Sidorov, Lev N.'
'Pattison, Philip'
'Kemnitz, Erhard'
'Troyanov, Sergey I.'

_publ_section_title
;
 Preparation, crystallographic characterization and theoretical study of
 C70(CF3)16 and C70(CF3)18
;
_journal_coden_ASTM CHCOFS
_journal_issue 23
_journal_name_full
;
 Chemical Communications (Cambridge, United Kingdom)
;
_journal_page_first 2463
_journal_page_last 2465
_journal_paper_doi 10.1039/b603201j
_journal_year 2006
_chemical_formula_moiety C70(CF3)16
_chemical_formula_sum 'C86 F48'
_chemical_formula_weight 1944.86
_space_group_IT_number 14
_symmetry_cell_setting monoclinic
_symmetry_space_group_name_Hall '-P 2yn'
_symmetry_space_group_name_H-M 'P 1 21/n 1'
_atom_sites_solution_hydrogens none
_atom_sites_solution_primary direct
_atom_sites_solution_secondary difmap
_audit_creation_method SHELXL-97
_cell_angle_alpha 90.00
_cell_angle_beta 93.135(4)
_cell_angle_gamma 90.00
_cell_formula_units_Z 4
_cell_length_a 12.9804(7)
_cell_length_b 20.8700(10)
_cell_length_c 22.9530(10)
_cell_measurement_reflns_used 18546
_cell_measurement_temperature 100(2)
_cell_measurement_theta_max 25
_cell_measurement_theta_min 6
_cell_volume 6208.7(5)
_computing_structure_refinement 'SHELXL-97 (Sheldrick, 1997)'
_computing_structure_solution 'SHELXS-97 (Sheldrick, 1990)'
_diffrn_ambient_temperature 100(2)
_diffrn_measured_fraction_theta_full 0.923
_diffrn_measured_fraction_theta_max 0.923
_diffrn_measurement_device_type MAR345
_diffrn_radiation_monochromator Cu(311)
_diffrn_radiation_source 'BM01 at ESRF, Grenoble, France'
_diffrn_radiation_type synchrotron
_diffrn_radiation_wavelength 0.75000
_diffrn_reflns_av_R_equivalents 0.0541
_diffrn_reflns_av_sigmaI/netI 0.0227
_diffrn_reflns_limit_h_max 16
_diffrn_reflns_limit_h_min -16
_diffrn_reflns_limit_k_max 26
_diffrn_reflns_limit_k_min -26
_diffrn_reflns_limit_l_max 29
_diffrn_reflns_limit_l_min -29
_diffrn_reflns_number 76364
_diffrn_reflns_theta_full 28.75
_diffrn_reflns_theta_max 28.75
_diffrn_reflns_theta_min 1.95
_exptl_absorpt_coefficient_mu 0.223
_exptl_absorpt_correction_type none
_exptl_crystal_colour yellow
_exptl_crystal_density_diffrn 2.081
_exptl_crystal_density_method 'not measured'
_exptl_crystal_description plate
_exptl_crystal_F_000 3792
_exptl_crystal_size_max 0.20
_exptl_crystal_size_mid 0.10
_exptl_crystal_size_min 0.04
_refine_diff_density_max 1.051
_refine_diff_density_min -0.873
_refine_diff_density_rms 0.104
_refine_ls_extinction_method none
_refine_ls_goodness_of_fit_ref 1.207
_refine_ls_matrix_type full
_refine_ls_number_parameters 1220
_refine_ls_number_reflns 12677
_refine_ls_number_restraints 1
_refine_ls_restrained_S_all 1.207
_refine_ls_R_factor_all 0.1219
_refine_ls_R_factor_gt 0.1211
_refine_ls_shift/su_max 0.016
_refine_ls_shift/su_mean 0.001
_refine_ls_structure_factor_coef Fsqd
_refine_ls_weighting_details 'calc w=1/[\s^2^(Fo^2^)+(0.0450P)^2^+43.3050P] where P=(Fo^2^+2Fc^2^)/3'
_refine_ls_weighting_scheme calc
_refine_ls_wR_factor_gt 0.2489
_refine_ls_wR_factor_ref 0.2491
_reflns_number_gt 12651
_reflns_number_total 12677
_reflns_threshold_expression >2sigma(I)
_cod_data_source_file b603201j.txt
_cod_depositor_comments
;
The following automatic conversions were performed:
'_symmetry_cell_setting' value 'Monoclinic' changed to 'monoclinic'
according to '/home/saulius/struct/CIF-dictionaries/cif_core.dic'
dictionary named 'cif_core.dic' version 2.4.1 from 2010-06-29.

Automatic conversion script
Id: cif_fix_enum 1527 2010-12-29 10:47:43Z saulius 
;
_cod_original_sg_symbol_H-M P2(1)/n
_cod_database_code 7101192

loop_
_symmetry_equiv_pos_as_xyz
'x, y, z'
'-x+1/2, y+1/2, -z+1/2'
'-x, -y, -z'
'x-1/2, -y-1/2, z-1/2'

loop_
_atom_site_label
_atom_site_type_symbol
_atom_site_fract_x
_atom_site_fract_y
_atom_site_fract_z
_atom_site_U_iso_or_equiv
_atom_site_adp_type
_atom_site_occupancy
_atom_site_symmetry_multiplicity
_atom_site_calc_flag
_atom_site_refinement_flags
C1 C 0.3636(4) 0.1545(2) 0.7946(2) 0.0236(10) Uani 1 1 d .
C2 C 0.4573(5) 0.1677(2) 0.7596(2) 0.0287(12) Uani 1 1 d .
C3 C 0.4641(5) 0.2256(3) 0.7310(2) 0.0303(12) Uani 1 1 d .
C4 C 0.3932(5) 0.2842(3) 0.7407(2) 0.0278(11) Uani 1 1 d .
C5 C 0.3538(4) 0.2786(2) 0.8025(2) 0.0235(10) Uani 1 1 d .
C6 C 0.3301(4) 0.2180(2) 0.8218(2) 0.0233(10) Uani 1 1 d .
C7 C 0.3151(4) 0.2067(2) 0.8807(2) 0.0206(10) Uani 1 1 d .
C8 C 0.3503(4) 0.1415(2) 0.8962(2) 0.0212(10) Uani 1 1 d .
C9 C 0.3883(4) 0.1133(2) 0.8498(2) 0.0245(11) Uani 1 1 d .
C10 C 0.4704(4) 0.0625(2) 0.8531(2) 0.0235(10) Uani 1 1 d .
C11 C 0.5602(4) 0.0846(2) 0.8175(2) 0.0242(10) Uani 1 1 d .
C12 C 0.5479(5) 0.1294(2) 0.7699(2) 0.0271(11) Uani 1 1 d .
C13 C 0.6396(5) 0.1532(3) 0.7486(2) 0.0312(12) Uani 1 1 d .
C14 C 0.6436(5) 0.2093(3) 0.7142(3) 0.0353(13) Uani 1 1 d .
C15 C 0.5558(6) 0.2460(3) 0.7069(2) 0.0346(14) Uani 1 1 d .
C16 C 0.5577(6) 0.3180(3) 0.6978(3) 0.0412(15) Uani 1 1 d .
C17 C 0.4739(5) 0.3379(3) 0.7375(2) 0.0292(12) Uani 1 1 d .
C18 C 0.4825(4) 0.3850(2) 0.7766(2) 0.0249(11) Uani 1 1 d .
C19 C 0.4171(4) 0.3919(2) 0.8292(2) 0.0199(10) Uani 1 1 d .
C20 C 0.3639(4) 0.3291(2) 0.8443(2) 0.0211(10) Uani 1 1 d .
C21 C 0.3484(4) 0.3173(2) 0.9023(2) 0.0181(9) Uani 1 1 d .
C22 C 0.3217(4) 0.2555(2) 0.9209(2) 0.0207(10) Uani 1 1 d .
C23 C 0.3662(4) 0.2433(2) 0.9796(2) 0.0204(10) Uani 1 1 d .
C24 C 0.3982(4) 0.1827(2) 0.9964(2) 0.0181(9) Uani 1 1 d .
C25 C 0.3752(4) 0.1226(2) 0.9592(2) 0.0217(10) Uani 1 1 d .
C26 C 0.4807(4) 0.0892(2) 0.9631(2) 0.0217(10) Uani 1 1 d .
C27 C 0.5233(4) 0.0635(2) 0.9149(2) 0.0219(10) Uani 1 1 d .
C28 C 0.6328(4) 0.0657(2) 0.9108(2) 0.0232(10) Uani 1 1 d .
C29 C 0.6527(4) 0.0792(2) 0.8497(2) 0.0236(10) Uani 1 1 d .
C30 C 0.7424(4) 0.1155(2) 0.8360(3) 0.0275(11) Uani 1 1 d .
C31 C 0.7369(5) 0.1467(2) 0.7815(3) 0.0300(12) Uani 1 1 d .
C32 C 0.8017(5) 0.1978(3) 0.7683(3) 0.0326(13) Uani 1 1 d .
C33 C 0.7563(5) 0.2319(3) 0.7127(3) 0.0368(14) Uani 1 1 d .
C34 C 0.7659(5) 0.3070(3) 0.7192(3) 0.0387(14) Uani 1 1 d .
C35 C 0.6626(5) 0.3417(3) 0.7216(3) 0.0320(12) Uani 1 1 d .
C36 C 0.6702(5) 0.3861(3) 0.7642(3) 0.0320(12) Uani 1 1 d .
C37 C 0.5823(4) 0.4246(2) 0.7864(2) 0.0261(11) Uani 1 1 d .
C38 C 0.5930(4) 0.4239(2) 0.8531(2) 0.0219(10) Uani 1 1 d .
C39 C 0.5016(4) 0.4059(2) 0.8778(2) 0.0199(9) Uani 1 1 d .
C40 C 0.5015(4) 0.3838(2) 0.9353(2) 0.0174(9) Uani 1 1 d .
C41 C 0.4013(4) 0.3544(2) 0.9550(2) 0.0186(9) Uani 1 1 d .
C42 C 0.4239(4) 0.2988(2) 0.9975(2) 0.0186(9) Uani 1 1 d .
C43 C 0.5154(4) 0.2928(2) 1.0286(2) 0.0213(10) Uani 1 1 d .
C44 C 0.5539(4) 0.2303(2) 1.0435(2) 0.0232(10) Uani 1 1 d .
C45 C 0.4951(4) 0.1762(2) 1.0278(2) 0.0207(10) Uani 1 1 d .
C46 C 0.5469(4) 0.1188(2) 1.0076(2) 0.0209(10) Uani 1 1 d .
C47 C 0.6535(4) 0.1191(2) 1.0030(2) 0.0250(11) Uani 1 1 d .
C48 C 0.6969(4) 0.0901(2) 0.9542(2) 0.0217(10) Uani 1 1 d .
C49 C 0.8034(4) 0.1206(2) 0.9440(3) 0.0290(12) Uani 1 1 d .
C50 C 0.8115(4) 0.1405(2) 0.8806(3) 0.0293(12) Uani 1 1 d .
C51 C 0.8686(4) 0.1956(3) 0.8692(3) 0.0345(14) Uani 1 1 d .
C52 C 0.8650(4) 0.2226(3) 0.8119(3) 0.0360(14) Uani 1 1 d .
C53 C 0.9010(5) 0.2922(3) 0.8130(3) 0.0377(14) Uani 1 1 d .
C54 C 0.8206(4) 0.3290(3) 0.7759(3) 0.0354(14) Uani 1 1 d .
C55 C 0.7689(4) 0.3783(3) 0.7976(3) 0.0301(12) Uani 1 1 d .
C56 C 0.7903(4) 0.4081(3) 0.8571(3) 0.0314(13) Uani 1 1 d .
C57 C 0.6867(4) 0.4166(2) 0.8844(2) 0.0237(11) Uani 1 1 d .
C58 C 0.6895(4) 0.3922(2) 0.9413(2) 0.0228(10) Uani 1 1 d .
C59 C 0.5970(4) 0.3771(2) 0.9678(2) 0.0215(10) Uani 1 1 d .
C60 C 0.6068(4) 0.3392(2) 1.0249(2) 0.0246(11) Uani 1 1 d .
C61 C 0.6977(4) 0.2913(2) 1.0219(2) 0.0279(12) Uani 1 1 d .
C62 C 0.6639(4) 0.2299(2) 1.0379(2) 0.0244(11) Uani 1 1 d .
C63 C 0.7134(4) 0.1757(2) 1.0182(2) 0.0251(11) Uani 1 1 d .
C64 C 0.7956(4) 0.1816(3) 0.9823(3) 0.0280(11) Uani 1 1 d .
C65 C 0.8302(4) 0.2421(3) 0.9654(3) 0.0319(13) Uani 1 1 d .
C66 C 0.9042(4) 0.2451(3) 0.9159(3) 0.0350(14) Uani 1 1 d .
C67 C 0.8896(4) 0.3066(3) 0.8789(3) 0.0357(14) Uani 1 1 d .
C68 C 0.8401(4) 0.3581(3) 0.8984(3) 0.0345(14) Uani 1 1 d .
C69 C 0.7972(4) 0.3638(3) 0.9580(3) 0.0310(13) Uani 1 1 d .
C70 C 0.7793(4) 0.2976(2) 0.9862(3) 0.0269(11) Uani 1 1 d .
C71 C 0.2887(4) 0.0829(2) 0.9842(2) 0.0264(11) Uani 1 1 d .
C72 C 0.4337(5) -0.0064(3) 0.8361(3) 0.0326(12) Uani 1 1 d .
C73 C 0.2744(6) 0.1220(3) 0.7570(3) 0.0404(15) Uani 1 1 d .
C74 C 0.2994(6) 0.2932(3) 0.6946(3) 0.0438(16) Uani 1 1 d .
C75 C 0.3345(4) 0.4444(2) 0.8192(2) 0.0259(11) Uani 1 1 d .
C76 C 0.3300(4) 0.4045(2) 0.9826(2) 0.0263(11) Uani 1 1 d .
C77 C 0.6137(5) 0.3828(3) 1.0788(3) 0.0331(13) Uani 1 1 d .
C78 C 0.8701(5) 0.4064(3) 0.9997(3) 0.0437(16) Uani 1 1 d .
C79 C 1.0176(5) 0.2364(3) 0.9416(4) 0.0459(17) Uani 1 1 d .
C80 C 0.8888(4) 0.0728(3) 0.9628(3) 0.0347(13) Uani 1 1 d .
C81 C 1.0123(5) 0.3023(3) 0.7918(4) 0.057(2) Uani 1 1 d .
C82 C 0.8523(5) 0.4705(3) 0.8509(3) 0.0413(16) Uani 1 1 d .
C83 C 0.5759(5) 0.4922(3) 0.7573(3) 0.0329(13) Uani 1 1 d .
C84 C 0.5368(7) 0.3394(4) 0.6322(3) 0.0501(18) Uani 1 1 d .
C85 C 0.8240(6) 0.3434(3) 0.6678(4) 0.0498(18) Uani 1 1 d .
C86 C 0.7992(7) 0.1977(4) 0.6582(4) 0.060(2) Uani 1 1 d D
F71A F 0.2006(2) 0.11577(17) 0.98369(18) 0.0401(9) Uani 1 1 d .
F71B F 0.3137(3) 0.06602(15) 1.03937(15) 0.0321(7) Uani 1 1 d .
F71C F 0.2720(3) 0.02911(16) 0.95383(16) 0.0374(8) Uani 1 1 d .
F72A F 0.3384(3) -0.01759(18) 0.8504(2) 0.0497(10) Uani 1 1 d .
F72B F 0.4936(3) -0.05032(16) 0.8642(2) 0.0520(11) Uani 1 1 d .
F72C F 0.4387(4) -0.0168(2) 0.77929(18) 0.0625(13) Uani 1 1 d .
F73A F 0.1931(3) 0.1134(3) 0.7862(2) 0.0668(14) Uani 1 1 d .
F73B F 0.3053(4) 0.0657(2) 0.7379(3) 0.0766(16) Uani 1 1 d .
F73C F 0.2487(5) 0.1558(3) 0.7109(2) 0.098(2) Uani 1 1 d .
F74A F 0.2934(4) 0.35352(19) 0.67536(16) 0.0516(11) Uani 1 1 d .
F74B F 0.2109(4) 0.2807(3) 0.7170(2) 0.0746(16) Uani 1 1 d .
F74C F 0.3064(4) 0.2550(2) 0.64913(18) 0.0640(14) Uani 1 1 d .
F75A F 0.2641(3) 0.44391(17) 0.85885(17) 0.0418(9) Uani 1 1 d .
F75B F 0.2848(3) 0.43679(16) 0.76698(16) 0.0399(9) Uani 1 1 d .
F75C F 0.3759(3) 0.50305(14) 0.82025(15) 0.0328(7) Uani 1 1 d .
F76A F 0.3436(3) 0.40483(17) 1.04081(15) 0.0391(8) Uani 1 1 d .
F76B F 0.2305(3) 0.39102(17) 0.97088(17) 0.0398(8) Uani 1 1 d .
F76C F 0.3485(3) 0.46346(15) 0.96485(17) 0.0425(9) Uani 1 1 d .
F77A F 0.7032(3) 0.41368(18) 1.08471(17) 0.0447(9) Uani 1 1 d .
F77B F 0.6039(3) 0.34799(18) 1.12720(14) 0.0413(9) Uani 1 1 d .
F77C F 0.5391(3) 0.42588(18) 1.07675(17) 0.0455(10) Uani 1 1 d .
F78A F 0.8916(3) 0.37809(19) 1.0514(2) 0.0567(12) Uani 1 1 d .
F78B F 0.8299(3) 0.46328(17) 1.0101(2) 0.0470(10) Uani 1 1 d .
F78C F 0.9612(3) 0.41560(19) 0.9761(2) 0.0579(12) Uani 1 1 d .
F79A F 1.0615(3) 0.2931(2) 0.9512(3) 0.0751(17) Uani 1 1 d .
F79B F 1.0750(3) 0.2032(2) 0.9063(2) 0.0582(12) Uani 1 1 d .
F79C F 1.0203(3) 0.2051(2) 0.9918(2) 0.0530(11) Uani 1 1 d .
F80A F 0.8696(3) 0.01567(16) 0.9376(2) 0.0464(10) Uani 1 1 d .
F80B F 0.8934(3) 0.06341(18) 1.02046(19) 0.0459(10) Uani 1 1 d .
F80C F 0.9816(3) 0.09086(18) 0.9475(2) 0.0499(11) Uani 1 1 d .
F81A F 1.0255(3) 0.35813(18) 0.7701(2) 0.0522(11) Uani 1 1 d .
F81B F 1.0284(4) 0.2582(2) 0.7485(4) 0.098(2) Uani 1 1 d .
F81C F 1.0828(3) 0.2906(4) 0.8314(3) 0.113(3) Uani 1 1 d .
F82A F 0.8084(3) 0.50766(18) 0.8099(2) 0.0591(12) Uani 1 1 d .
F82B F 0.9475(3) 0.45918(19) 0.8379(2) 0.0595(13) Uani 1 1 d .
F82C F 0.8549(3) 0.50395(18) 0.9006(2) 0.0580(12) Uani 1 1 d .
F83A F 0.4908(3) 0.49903(17) 0.72268(17) 0.0439(9) Uani 1 1 d .
F83B F 0.6556(3) 0.5022(2) 0.7239(2) 0.0559(12) Uani 1 1 d .
F83C F 0.5760(3) 0.53852(16) 0.79691(18) 0.0449(9) Uani 1 1 d .
F84A F 0.6015(6) 0.3101(4) 0.5988(2) 0.116(3) Uani 1 1 d .
F84B F 0.5555(8) 0.4014(3) 0.6279(2) 0.135(3) Uani 1 1 d .
F84C F 0.4447(4) 0.3265(3) 0.61088(19) 0.0739(15) Uani 1 1 d .
F85A F 0.9237(4) 0.3281(2) 0.6702(2) 0.0701(14) Uani 1 1 d .
F85B F 0.8145(5) 0.4068(2) 0.6753(2) 0.0823(18) Uani 1 1 d .
F85C F 0.7849(5) 0.3316(3) 0.6151(2) 0.0781(16) Uani 1 1 d .
F86A F 0.7882(4) 0.13449(19) 0.6632(2) 0.0429(15) Uani 0.852(12) 1 d P
F86B F 0.8958(5) 0.2098(3) 0.6524(4) 0.086(3) Uani 0.852(12) 1 d P
F86C F 0.7418(7) 0.2132(3) 0.6077(2) 0.073(3) Uani 0.852(12) 1 d P
F86D F 0.814(2) 0.2381(13) 0.6195(12) 0.040(7) Uiso 0.148(12) 1 d P
F86E F 0.888(3) 0.167(2) 0.6700(18) 0.078(13) Uiso 0.148(12) 1 d P
F86F F 0.738(5) 0.147(3) 0.632(3) 0.15(3) Uiso 0.148(12) 1 d PD

loop_
_atom_site_aniso_label
_atom_site_aniso_U_11
_atom_site_aniso_U_22
_atom_site_aniso_U_33
_atom_site_aniso_U_23
_atom_site_aniso_U_13
_atom_site_aniso_U_12
C1 0.027(3) 0.025(2) 0.018(2) -0.0009(19) -0.004(2) -0.007(2)
C2 0.051(3) 0.022(2) 0.013(2) -0.0056(18) -0.003(2) -0.003(2)
C3 0.048(3) 0.027(3) 0.015(2) -0.0046(19) 0.002(2) 0.001(2)
C4 0.037(3) 0.026(3) 0.020(2) 0.0009(19) 0.000(2) 0.001(2)
C5 0.023(2) 0.026(2) 0.022(2) 0.0049(19) 0.000(2) 0.0017(19)
C6 0.021(2) 0.022(2) 0.027(3) -0.0019(19) -0.006(2) -0.0039(18)
C7 0.016(2) 0.019(2) 0.027(3) 0.0062(19) -0.001(2) -0.0043(17)
C8 0.018(2) 0.018(2) 0.028(3) 0.0010(18) 0.002(2) -0.0039(17)
C9 0.030(3) 0.015(2) 0.028(3) 0.0004(19) -0.004(2) -0.0055(19)
C10 0.026(2) 0.021(2) 0.025(3) -0.0029(19) 0.009(2) -0.0012(19)
C11 0.034(3) 0.016(2) 0.024(2) -0.0054(18) 0.008(2) 0.0015(19)
C12 0.043(3) 0.020(2) 0.019(2) -0.0053(19) 0.008(2) -0.004(2)
C13 0.050(3) 0.021(2) 0.024(3) -0.006(2) 0.011(3) 0.003(2)
C14 0.053(4) 0.028(3) 0.026(3) -0.001(2) 0.017(3) -0.001(3)
C15 0.063(4) 0.027(3) 0.015(2) 0.002(2) 0.010(3) 0.001(3)
C16 0.058(4) 0.030(3) 0.037(3) 0.005(2) 0.019(3) 0.000(3)
C17 0.038(3) 0.026(3) 0.024(3) 0.010(2) 0.006(2) 0.007(2)
C18 0.033(3) 0.020(2) 0.021(2) 0.0118(19) 0.002(2) 0.005(2)
C19 0.024(2) 0.019(2) 0.016(2) 0.0034(17) 0.000(2) 0.0037(18)
C20 0.019(2) 0.020(2) 0.024(2) 0.0038(18) 0.000(2) 0.0026(18)
C21 0.015(2) 0.019(2) 0.020(2) 0.0005(17) 0.0029(18) 0.0017(17)
C22 0.012(2) 0.026(2) 0.024(2) 0.0020(19) 0.0072(19) 0.0011(17)
C23 0.017(2) 0.022(2) 0.023(2) 0.0031(18) 0.012(2) 0.0036(17)
C24 0.020(2) 0.018(2) 0.018(2) 0.0057(17) 0.0102(19) -0.0021(17)
C25 0.020(2) 0.019(2) 0.026(3) 0.0045(19) 0.004(2) 0.0025(18)
C26 0.022(2) 0.014(2) 0.029(3) 0.0078(18) 0.001(2) -0.0023(17)
C27 0.023(2) 0.013(2) 0.030(3) 0.0018(18) 0.006(2) -0.0006(17)
C28 0.023(2) 0.016(2) 0.032(3) 0.0063(19) 0.010(2) 0.0035(18)
C29 0.031(3) 0.012(2) 0.028(3) -0.0028(18) 0.012(2) 0.0031(18)
C30 0.030(3) 0.018(2) 0.036(3) 0.001(2) 0.018(2) 0.007(2)
C31 0.039(3) 0.018(2) 0.035(3) -0.003(2) 0.024(3) 0.009(2)
C32 0.035(3) 0.023(3) 0.042(3) 0.001(2) 0.020(3) 0.006(2)
C33 0.052(4) 0.027(3) 0.033(3) 0.006(2) 0.023(3) 0.009(3)
C34 0.044(4) 0.027(3) 0.047(4) 0.005(2) 0.028(3) 0.002(2)
C35 0.042(3) 0.028(3) 0.028(3) 0.009(2) 0.018(3) 0.006(2)
C36 0.037(3) 0.026(3) 0.035(3) 0.010(2) 0.013(3) 0.004(2)
C37 0.029(3) 0.019(2) 0.031(3) 0.009(2) 0.006(2) 0.0034(19)
C38 0.024(2) 0.012(2) 0.030(3) 0.0039(18) 0.001(2) -0.0011(17)
C39 0.023(2) 0.012(2) 0.026(2) 0.0024(17) 0.004(2) 0.0010(17)
C40 0.019(2) 0.0101(19) 0.024(2) -0.0001(16) 0.0053(19) 0.0010(16)
C41 0.019(2) 0.016(2) 0.021(2) -0.0002(17) 0.0049(19) 0.0045(17)
C42 0.025(2) 0.018(2) 0.014(2) -0.0022(17) 0.0101(19) 0.0053(18)
C43 0.032(3) 0.020(2) 0.012(2) -0.0017(17) 0.004(2) 0.0003(19)
C44 0.034(3) 0.021(2) 0.014(2) 0.0014(18) 0.001(2) 0.007(2)
C45 0.025(2) 0.021(2) 0.016(2) 0.0049(17) 0.006(2) 0.0057(19)
C46 0.026(2) 0.019(2) 0.019(2) 0.0068(18) 0.006(2) -0.0003(18)
C47 0.023(2) 0.020(2) 0.032(3) 0.011(2) -0.004(2) 0.0033(19)
C48 0.024(2) 0.014(2) 0.026(2) 0.0060(18) 0.003(2) 0.0048(18)
C49 0.023(3) 0.022(2) 0.042(3) 0.006(2) 0.003(2) 0.002(2)
C50 0.020(2) 0.019(2) 0.050(3) 0.006(2) 0.016(2) 0.0062(19)
C51 0.022(3) 0.023(3) 0.060(4) 0.004(2) 0.017(3) 0.008(2)
C52 0.025(3) 0.024(3) 0.062(4) 0.012(3) 0.025(3) 0.007(2)
C53 0.027(3) 0.023(3) 0.064(4) 0.010(3) 0.016(3) 0.000(2)
C54 0.028(3) 0.024(3) 0.057(4) 0.014(3) 0.023(3) 0.002(2)
C55 0.023(3) 0.028(3) 0.040(3) 0.014(2) 0.019(2) -0.002(2)
C56 0.019(2) 0.022(2) 0.054(4) 0.009(2) 0.007(2) -0.0043(19)
C57 0.019(2) 0.012(2) 0.041(3) 0.0037(19) 0.006(2) -0.0035(17)
C58 0.019(2) 0.015(2) 0.034(3) -0.0027(19) 0.001(2) -0.0040(17)
C59 0.026(2) 0.015(2) 0.023(2) -0.0017(18) -0.001(2) -0.0012(18)
C60 0.031(3) 0.023(2) 0.020(2) -0.0017(19) -0.003(2) 0.000(2)
C61 0.033(3) 0.021(2) 0.028(3) -0.004(2) -0.012(2) 0.002(2)
C62 0.029(3) 0.025(2) 0.019(2) 0.0019(19) -0.005(2) 0.000(2)
C63 0.024(2) 0.024(2) 0.027(3) 0.007(2) -0.008(2) 0.0035(19)
C64 0.020(2) 0.025(3) 0.038(3) 0.003(2) -0.003(2) 0.0025(19)
C65 0.018(2) 0.023(3) 0.054(4) 0.009(2) -0.004(2) -0.0028(19)
C66 0.020(3) 0.023(3) 0.062(4) 0.010(3) 0.003(3) 0.000(2)
C67 0.018(2) 0.025(3) 0.064(4) 0.009(3) 0.002(3) -0.004(2)
C68 0.020(2) 0.023(3) 0.060(4) 0.008(3) 0.000(3) -0.007(2)
C69 0.019(2) 0.024(3) 0.049(3) 0.004(2) -0.008(2) -0.005(2)
C70 0.019(2) 0.023(2) 0.038(3) 0.003(2) -0.006(2) -0.0025(19)
C71 0.026(3) 0.023(2) 0.032(3) 0.011(2) 0.006(2) 0.003(2)
C72 0.043(3) 0.022(3) 0.033(3) -0.005(2) 0.006(3) -0.003(2)
C73 0.054(4) 0.029(3) 0.037(3) -0.002(2) -0.014(3) -0.007(3)
C74 0.064(5) 0.044(4) 0.022(3) 0.004(3) -0.008(3) 0.000(3)
C75 0.027(3) 0.020(2) 0.030(3) 0.002(2) 0.000(2) 0.0007(19)
C76 0.027(3) 0.023(2) 0.030(3) 0.003(2) 0.007(2) 0.003(2)
C77 0.040(3) 0.028(3) 0.031(3) -0.006(2) -0.009(3) 0.001(2)
C78 0.032(3) 0.028(3) 0.069(5) 0.003(3) -0.012(3) -0.007(2)
C79 0.024(3) 0.036(3) 0.078(5) 0.015(3) -0.001(3) 0.000(2)
C80 0.021(2) 0.027(3) 0.056(4) 0.011(3) 0.009(3) 0.006(2)
C81 0.032(3) 0.039(4) 0.103(7) 0.025(4) 0.033(4) 0.007(3)
C82 0.031(3) 0.021(3) 0.074(5) 0.001(3) 0.016(3) -0.008(2)
C83 0.036(3) 0.026(3) 0.038(3) 0.010(2) 0.016(3) 0.002(2)
C84 0.069(5) 0.053(4) 0.031(3) 0.008(3) 0.024(4) -0.002(4)
C85 0.055(4) 0.041(4) 0.056(5) 0.008(3) 0.028(4) 0.006(3)
C86 0.078(6) 0.048(4) 0.058(5) 0.004(4) 0.040(5) 0.014(4)
F71A 0.0194(15) 0.0368(18) 0.065(2) 0.0205(17) 0.0103(16) 0.0033(13)
F71B 0.0337(17) 0.0300(16) 0.0337(17) 0.0111(13) 0.0111(15) 0.0002(13)
F71C 0.0382(18) 0.0284(17) 0.046(2) 0.0033(14) 0.0057(16) -0.0144(14)
F72A 0.040(2) 0.0344(19) 0.076(3) -0.0200(19) 0.011(2) -0.0152(16)
F72B 0.059(2) 0.0172(16) 0.078(3) -0.0050(17) -0.007(2) 0.0037(16)
F72C 0.109(4) 0.041(2) 0.038(2) -0.0185(17) 0.011(2) -0.029(2)
F73A 0.038(2) 0.096(4) 0.065(3) -0.014(3) -0.010(2) -0.029(2)
F73B 0.072(3) 0.060(3) 0.095(4) -0.048(3) -0.020(3) -0.012(2)
F73C 0.135(5) 0.083(4) 0.066(3) 0.027(3) -0.070(4) -0.050(4)
F74A 0.072(3) 0.048(2) 0.0330(19) 0.0047(16) -0.0151(19) 0.015(2)
F74B 0.048(3) 0.127(5) 0.046(3) 0.021(3) -0.020(2) -0.016(3)
F74C 0.107(4) 0.048(2) 0.033(2) -0.0029(18) -0.030(2) 0.003(2)
F75A 0.0368(19) 0.0381(19) 0.052(2) 0.0187(16) 0.0168(18) 0.0191(15)
F75B 0.044(2) 0.0317(17) 0.042(2) -0.0003(15) -0.0198(17) 0.0092(15)
F75C 0.0356(17) 0.0184(14) 0.0436(19) 0.0019(13) -0.0046(15) 0.0031(12)
F76A 0.048(2) 0.043(2) 0.0281(17) -0.0095(15) 0.0098(16) 0.0140(16)
F76B 0.0248(16) 0.043(2) 0.052(2) -0.0079(16) 0.0098(16) 0.0097(14)
F76C 0.055(2) 0.0210(16) 0.054(2) 0.0057(15) 0.0260(19) 0.0117(15)
F77A 0.051(2) 0.040(2) 0.042(2) -0.0130(16) -0.0101(18) -0.0108(17)
F77B 0.060(2) 0.042(2) 0.0205(16) -0.0056(14) -0.0046(16) 0.0016(17)
F77C 0.055(2) 0.0381(19) 0.042(2) -0.0192(16) -0.0117(18) 0.0155(17)
F78A 0.053(2) 0.042(2) 0.071(3) -0.003(2) -0.034(2) -0.0084(18)
F78B 0.0368(19) 0.0275(17) 0.075(3) -0.0104(17) -0.0117(19) -0.0057(15)
F78C 0.0263(18) 0.041(2) 0.105(4) -0.011(2) -0.008(2) -0.0119(16)
F79A 0.0262(19) 0.045(2) 0.152(5) 0.019(3) -0.020(3) -0.0095(17)
F79B 0.0232(18) 0.066(3) 0.086(3) 0.026(2) 0.011(2) 0.0125(18)
F79C 0.0254(18) 0.060(3) 0.073(3) 0.018(2) -0.0083(19) 0.0003(17)
F80A 0.0353(19) 0.0233(16) 0.081(3) 0.0040(17) 0.0067(19) 0.0096(14)
F80B 0.0340(19) 0.0373(19) 0.066(3) 0.0172(18) -0.0031(18) 0.0090(15)
F80C 0.0199(16) 0.038(2) 0.093(3) 0.023(2) 0.0120(19) 0.0066(14)
F81A 0.038(2) 0.039(2) 0.083(3) 0.023(2) 0.032(2) -0.0026(16)
F81B 0.076(4) 0.049(3) 0.176(7) -0.007(3) 0.082(4) 0.001(2)
F81C 0.021(2) 0.151(6) 0.168(7) 0.114(5) 0.023(3) 0.010(3)
F82A 0.052(2) 0.0266(18) 0.099(4) 0.025(2) 0.007(2) -0.0077(17)
F82B 0.0285(19) 0.035(2) 0.117(4) 0.008(2) 0.024(2) -0.0101(15)
F82C 0.053(2) 0.0299(19) 0.092(3) -0.002(2) 0.011(2) -0.0196(17)
F83A 0.052(2) 0.0341(19) 0.045(2) 0.0191(16) 0.0007(18) 0.0050(16)
F83B 0.053(2) 0.046(2) 0.072(3) 0.034(2) 0.029(2) 0.0032(18)
F83C 0.054(2) 0.0203(16) 0.060(2) 0.0098(16) 0.0032(19) -0.0015(15)
F84A 0.114(5) 0.212(8) 0.024(2) 0.013(3) 0.028(3) 0.054(5)
F84B 0.289(11) 0.062(4) 0.053(3) 0.041(3) 0.001(5) -0.028(5)
F84C 0.068(3) 0.119(5) 0.035(2) 0.021(3) 0.000(2) -0.003(3)
F85A 0.054(3) 0.074(3) 0.086(4) 0.027(3) 0.040(3) 0.007(2)
F85B 0.123(5) 0.038(2) 0.094(4) 0.003(2) 0.077(4) -0.013(3)
F85C 0.101(4) 0.081(4) 0.055(3) 0.033(3) 0.024(3) -0.006(3)
F86A 0.071(3) 0.025(2) 0.035(2) 0.0007(16) 0.027(2) 0.0117(19)
F86B 0.079(5) 0.067(4) 0.120(6) -0.028(4) 0.074(5) -0.016(3)
F86C 0.145(7) 0.051(3) 0.026(2) 0.007(2) 0.036(3) 0.024(4)

loop_
_atom_type_symbol
_atom_type_description
_atom_type_scat_dispersion_real
_atom_type_scat_dispersion_imag
_atom_type_scat_source
C C 0.0033 0.0016 'International Tables Vol C Tables 4.2.6.8 and 6.1.1.4'
F F 0.0171 0.0103 'International Tables Vol C Tables 4.2.6.8 and 6.1.1.4'

loop_
_geom_angle_atom_site_label_1
_geom_angle_atom_site_label_2
_geom_angle_atom_site_label_3
_geom_angle
C2 C1 C6 108.2(4)
C2 C1 C9 113.4(4)
C6 C1 C9 101.3(4)
C2 C1 C73 112.1(5)
C6 C1 C73 112.5(5)
C9 C1 C73 109.0(4)
C3 C2 C12 119.6(6)
C3 C2 C1 118.9(5)
C12 C2 C1 119.1(5)
C2 C3 C15 122.0(6)
C2 C3 C4 124.5(6)
C15 C3 C4 109.8(5)
C17 C4 C5 111.2(4)
C17 C4 C3 98.9(5)
C5 C4 C3 107.6(4)
C17 C4 C74 112.5(5)
C5 C4 C74 110.1(5)
C3 C4 C74 116.0(5)
C6 C5 C20 118.3(5)
C6 C5 C4 117.3(5)
C20 C5 C4 122.7(5)
C5 C6 C7 120.8(5)
C5 C6 C1 125.8(5)
C7 C6 C1 107.8(4)
C22 C7 C6 121.2(4)
C22 C7 C8 121.0(4)
C6 C7 C8 109.5(4)
C9 C8 C7 109.7(4)
C9 C8 C25 125.2(5)
C7 C8 C25 121.3(4)
C8 C9 C10 124.2(5)
C8 C9 C1 109.8(4)
C10 C9 C1 123.2(5)
C9 C10 C11 108.6(4)
C9 C10 C27 108.5(4)
C11 C10 C27 100.0(4)
C9 C10 C72 115.6(4)
C11 C10 C72 112.0(4)
C27 C10 C72 110.9(4)
C29 C11 C12 121.1(5)
C29 C11 C10 110.8(5)
C12 C11 C10 123.0(5)
C13 C12 C2 116.8(5)
C13 C12 C11 115.6(5)
C2 C12 C11 123.0(5)
C12 C13 C14 123.0(6)
C12 C13 C31 121.3(5)
C14 C13 C31 108.2(5)
C15 C14 C13 118.4(6)
C15 C14 C33 127.4(5)
C13 C14 C33 109.3(6)
C14 C15 C3 119.7(5)
C14 C15 C16 123.3(6)
C3 C15 C16 112.0(5)
C17 C16 C15 99.8(5)
C17 C16 C35 110.7(5)
C15 C16 C35 107.0(5)
C17 C16 C84 113.9(6)
C15 C16 C84 114.0(5)
C35 C16 C84 110.7(5)
C18 C17 C16 124.8(6)
C18 C17 C4 122.5(5)
C16 C17 C4 110.1(5)
C17 C18 C19 125.1(5)
C17 C18 C37 122.1(5)
C19 C18 C37 109.6(4)
C18 C19 C20 112.1(4)
C18 C19 C75 111.3(4)
C20 C19 C75 108.9(4)
C18 C19 C39 100.7(4)
C20 C19 C39 108.1(4)
C75 C19 C39 115.6(4)
C21 C20 C5 120.3(4)
C21 C20 C19 117.5(4)
C5 C20 C19 120.5(5)
C20 C21 C22 120.4(4)
C20 C21 C41 125.3(4)
C22 C21 C41 108.9(4)
C7 C22 C21 118.9(5)
C7 C22 C23 119.9(4)
C21 C22 C23 110.3(4)
C24 C23 C42 121.2(4)
C24 C23 C22 121.0(4)
C42 C23 C22 107.4(4)
C23 C24 C45 118.3(4)
C23 C24 C25 123.2(4)
C45 C24 C25 110.0(4)
C8 C25 C71 112.1(4)
C8 C25 C26 108.5(4)
C71 C25 C26 113.7(4)
C8 C25 C24 110.0(4)
C71 C25 C24 110.9(4)
C26 C25 C24 101.1(4)
C27 C26 C46 119.3(5)
C27 C26 C25 121.7(5)
C46 C26 C25 110.1(4)
C26 C27 C28 119.1(5)
C26 C27 C10 124.7(4)
C28 C27 C10 109.5(4)
C48 C28 C27 122.2(5)
C48 C28 C29 119.6(5)
C27 C28 C29 107.2(4)
C11 C29 C30 122.1(5)
C11 C29 C28 109.5(5)
C30 C29 C28 119.9(5)
C31 C30 C50 118.0(5)
C31 C30 C29 115.8(5)
C50 C30 C29 121.4(5)
C32 C31 C30 122.8(6)
C32 C31 C13 109.6(5)
C30 C31 C13 120.6(5)
C52 C32 C31 118.4(6)
C52 C32 C33 128.1(5)
C31 C32 C33 108.8(6)
C14 C33 C32 99.1(5)
C14 C33 C86 105.0(6)
C32 C33 C86 108.2(5)
C14 C33 C34 111.8(5)
C32 C33 C34 110.8(5)
C86 C33 C34 119.8(5)
C54 C34 C35 101.2(5)
C54 C34 C33 114.3(5)
C35 C34 C33 114.2(5)
C54 C34 C85 105.5(5)
C35 C34 C85 104.4(5)
C33 C34 C85 115.7(5)
C36 C35 C16 120.9(6)
C36 C35 C34 108.8(6)
C16 C35 C34 127.1(5)
C35 C36 C55 109.4(5)
C35 C36 C37 125.8(6)
C55 C36 C37 122.6(5)
C36 C37 C38 107.7(4)
C36 C37 C18 108.2(5)
C38 C37 C18 99.7(4)
C36 C37 C83 111.2(4)
C38 C37 C83 115.8(4)
C18 C37 C83 113.4(4)
C57 C38 C39 120.1(5)
C57 C38 C37 123.2(5)
C39 C38 C37 112.2(4)
C38 C39 C40 121.2(4)
C38 C39 C19 110.1(4)
C40 C39 C19 125.5(4)
C39 C40 C59 118.9(4)
C39 C40 C41 117.2(4)
C59 C40 C41 122.5(4)
C40 C41 C42 110.8(4)
C40 C41 C76 112.7(4)
C42 C41 C76 110.4(4)
C40 C41 C21 108.3(4)
C42 C41 C21 100.3(4)
C76 C41 C21 113.7(4)
C43 C42 C23 120.5(4)
C43 C42 C41 122.4(4)
C23 C42 C41 110.6(4)
C42 C43 C44 119.6(5)
C42 C43 C60 124.6(4)
C44 C43 C60 109.0(4)
C45 C44 C43 119.7(5)
C45 C44 C62 120.1(4)
C43 C44 C62 108.6(5)
C44 C45 C24 120.5(4)
C44 C45 C46 119.3(5)
C24 C45 C46 109.1(4)
C47 C46 C26 120.4(5)
C47 C46 C45 119.8(5)
C26 C46 C45 108.1(4)
C46 C47 C48 119.8(5)
C46 C47 C63 120.5(5)
C48 C47 C63 108.0(5)
C28 C48 C47 119.1(5)
C28 C48 C49 123.9(5)
C47 C48 C49 109.8(4)
C50 C49 C80 111.0(5)
C50 C49 C48 111.3(4)
C80 C49 C48 109.1(4)
C50 C49 C64 109.1(4)
C80 C49 C64 116.2(5)
C48 C49 C64 99.5(4)
C51 C50 C30 119.1(6)
C51 C50 C49 117.8(6)
C30 C50 C49 121.0(5)
C50 C51 C52 120.2(6)
C50 C51 C66 124.2(6)
C52 C51 C66 111.7(5)
C32 C52 C51 120.9(5)
C32 C52 C53 123.2(6)
C51 C52 C53 111.4(6)
C54 C53 C52 105.8(5)
C54 C53 C67 110.4(5)
C52 C53 C67 98.9(5)
C54 C53 C81 112.0(5)
C52 C53 C81 114.3(5)
C67 C53 C81 114.5(6)
C55 C54 C34 109.4(5)
C55 C54 C53 121.5(6)
C34 C54 C53 127.0(5)
C54 C55 C36 109.3(6)
C54 C55 C56 125.6(6)
C36 C55 C56 122.6(5)
C55 C56 C57 107.3(4)
C55 C56 C68 109.2(5)
C57 C56 C68 100.1(5)
C55 C56 C82 109.7(5)
C57 C56 C82 114.6(5)
C68 C56 C82 115.4(5)
C38 C57 C58 120.0(5)
C38 C57 C56 124.6(5)
C58 C57 C56 111.2(4)
C57 C58 C59 120.2(4)
C57 C58 C69 110.3(5)
C59 C58 C69 126.0(5)
C58 C59 C40 119.4(5)
C58 C59 C60 116.8(4)
C40 C59 C60 122.1(5)
C59 C60 C77 112.5(4)
C59 C60 C43 110.1(4)
C77 C60 C43 109.9(5)
C59 C60 C61 108.8(4)
C77 C60 C61 114.1(4)
C43 C60 C61 100.8(4)
C70 C61 C62 120.2(5)
C70 C61 C60 125.0(5)
C62 C61 C60 109.0(5)
C63 C62 C61 119.9(5)
C63 C62 C44 120.8(5)
C61 C62 C44 110.1(5)
C62 C63 C64 120.4(5)
C62 C63 C47 119.4(5)
C64 C63 C47 110.4(5)
C63 C64 C65 120.8(5)
C63 C64 C49 109.8(5)
C65 C64 C49 123.4(6)
C64 C65 C70 118.5(5)
C64 C65 C66 117.8(5)
C70 C65 C66 122.5(5)
C65 C66 C51 108.3(5)
C65 C66 C67 112.2(5)
C51 C66 C67 98.7(5)
C65 C66 C79 109.5(6)
C51 C66 C79 115.1(5)
C67 C66 C79 112.7(5)
C68 C67 C66 121.9(6)
C68 C67 C53 123.5(6)
C66 C67 C53 111.0(5)
C67 C68 C69 125.0(6)
C67 C68 C56 122.2(6)
C69 C68 C56 110.1(5)
C68 C69 C58 100.3(5)
C68 C69 C70 112.3(5)
C58 C69 C70 106.8(4)
C68 C69 C78 110.9(5)
C58 C69 C78 116.0(5)
C70 C69 C78 110.3(5)
C61 C70 C65 120.3(5)
C61 C70 C69 118.2(5)
C65 C70 C69 120.0(5)
F71C C71 F71A 108.3(4)
F71C C71 F71B 107.3(4)
F71A C71 F71B 107.9(5)
F71C C71 C25 111.2(5)
F71A C71 C25 111.4(4)
F71B C71 C25 110.6(4)
F72A C72 F72C 108.1(5)
F72A C72 F72B 106.7(5)
F72C C72 F72B 107.6(5)
F72A C72 C10 112.3(5)
F72C C72 C10 111.5(5)
F72B C72 C10 110.4(5)
F73A C73 F73C 108.5(6)
F73A C73 F73B 108.6(6)
F73C C73 F73B 106.4(6)
F73A C73 C1 112.0(5)
F73C C73 C1 111.4(5)
F73B C73 C1 109.9(5)
F74B C74 F74C 106.9(6)
F74B C74 F74A 106.4(6)
F74C C74 F74A 108.3(5)
F74B C74 C4 111.9(5)
F74C C74 C4 111.9(6)
F74A C74 C4 111.2(5)
F75A C75 F75C 106.7(4)
F75A C75 F75B 107.3(4)
F75C C75 F75B 107.4(4)
F75A C75 C19 113.1(4)
F75C C75 C19 111.8(4)
F75B C75 C19 110.2(4)
F76C C76 F76B 108.9(4)
F76C C76 F76A 106.7(4)
F76B C76 F76A 106.0(5)
F76C C76 C41 112.2(4)
F76B C76 C41 111.5(4)
F76A C76 C41 111.2(4)
F77C C77 F77A 108.0(5)
F77C C77 F77B 107.2(5)
F77A C77 F77B 107.5(4)
F77C C77 C60 111.4(4)
F77A C77 C60 112.5(5)
F77B C77 C60 110.1(4)
F78B C78 F78C 108.0(5)
F78B C78 F78A 107.6(6)
F78C C78 F78A 106.0(5)
F78B C78 C69 112.6(5)
F78C C78 C69 110.3(6)
F78A C78 C69 112.2(5)
F79C C79 F79B 106.5(5)
F79C C79 F79A 107.8(7)
F79B C79 F79A 108.5(6)
F79C C79 C66 111.3(5)
F79B C79 C66 112.3(6)
F79A C79 C66 110.3(5)
F80C C80 F80B 108.2(5)
F80C C80 F80A 106.7(5)
F80B C80 F80A 107.1(5)
F80C C80 C49 113.2(5)
F80B C80 C49 111.5(5)
F80A C80 C49 110.0(5)
F81C C81 F81A 110.1(7)
F81C C81 F81B 104.8(7)
F81A C81 F81B 107.4(7)
F81C C81 C53 112.9(7)
F81A C81 C53 112.8(5)
F81B C81 C53 108.2(6)
F82B C82 F82A 108.5(6)
F82B C82 F82C 108.1(6)
F82A C82 F82C 106.9(5)
F82B C82 C56 111.9(5)
F82A C82 C56 110.7(5)
F82C C82 C56 110.6(6)
F83C C83 F83A 107.5(5)
F83C C83 F83B 108.0(5)
F83A C83 F83B 106.5(5)
F83C C83 C37 111.5(5)
F83A C83 C37 111.9(5)
F83B C83 C37 111.1(5)
F84C C84 F84A 106.8(7)
F84C C84 F84B 110.3(8)
F84A C84 F84B 106.6(8)
F84C C84 C16 114.0(6)
F84A C84 C16 110.0(6)
F84B C84 C16 109.0(6)
F85C C85 F85A 108.7(7)
F85C C85 F85B 105.7(7)
F85A C85 F85B 109.0(7)
F85C C85 C34 114.3(6)
F85A C85 C34 110.3(6)
F85B C85 C34 108.6(6)
F86D C86 F86B 66.7(14)
F86D C86 F86E 107(2)
F86B C86 F86E 44(2)
F86D C86 F86A 138.7(15)
F86B C86 F86A 108.1(7)
F86E C86 F86A 67(2)
F86D C86 F86C 48.9(13)
F86B C86 F86C 110.4(8)
F86E C86 F86C 135(2)
F86A C86 F86C 104.3(8)
F86D C86 F86F 107(4)
F86B C86 F86F 128(3)
F86E C86 F86F 101(4)
F86A C86 F86F 41(3)
F86C C86 F86F 64(3)
F86D C86 C33 109.7(14)
F86B C86 C33 112.5(8)
F86E C86 C33 113.4(19)
F86A C86 C33 109.8(6)
F86C C86 C33 111.3(6)
F86F C86 C33 118(3)
F86F F86A C86 75(2)
F86F F86A F86E 120(4)
C86 F86A F86E 56.5(18)
F86E F86B C86 70(3)
F86E F86B F86D 121(3)
C86 F86B F86D 55.1(13)
F86D F86C C86 59.1(15)
F86D F86C F86F 113(3)
C86 F86C F86F 60(2)
F86C F86D C86 72.0(18)
F86C F86D F86B 123(2)
C86 F86D F86B 58.2(12)
F86B F86E C86 66(3)
F86B F86E F86A 119(4)
C86 F86E F86A 56.6(17)
F86A F86F C86 63.7(17)
F86A F86F F86C 119(2)
C86 F86F F86C 56.5(18)

loop_
_geom_bond_atom_site_label_1
_geom_bond_atom_site_label_2
_geom_bond_distance
C1 C2 1.518(8)
C1 C6 1.538(7)
C1 C9 1.550(7)
C1 C73 1.562(7)
C2 C3 1.382(8)
C2 C12 1.431(8)
C3 C15 1.406(9)
C3 C4 1.554(8)
C4 C17 1.538(8)
C4 C5 1.538(8)
C4 C74 1.581(8)
C5 C6 1.380(7)
C5 C20 1.426(7)
C6 C7 1.395(7)
C7 C22 1.374(7)
C7 C8 1.473(6)
C8 C9 1.335(8)
C8 C25 1.516(7)
C9 C10 1.502(7)
C10 C11 1.531(7)
C10 C27 1.540(7)
C10 C72 1.559(7)
C11 C29 1.379(8)
C11 C12 1.439(7)
C12 C13 1.403(8)
C13 C14 1.415(8)
C13 C31 1.441(9)
C14 C15 1.376(9)
C14 C33 1.540(10)
C15 C16 1.517(8)
C16 C17 1.514(9)
C16 C35 1.522(10)
C16 C84 1.581(9)
C17 C18 1.333(8)
C18 C19 1.519(7)
C18 C37 1.542(8)
C19 C20 1.530(7)
C19 C75 1.543(7)
C19 C39 1.548(7)
C20 C21 1.381(7)
C21 C22 1.408(7)
C21 C41 1.563(7)
C22 C23 1.460(7)
C23 C24 1.380(6)
C23 C42 1.427(7)
C24 C45 1.421(7)
C24 C25 1.538(7)
C25 C71 1.532(7)
C25 C26 1.535(7)
C26 C27 1.373(8)
C26 C46 1.437(7)
C27 C28 1.431(7)
C28 C48 1.362(7)
C28 C29 1.468(7)
C29 C30 1.438(7)
C30 C31 1.407(8)
C30 C50 1.422(8)
C31 C32 1.401(8)
C32 C52 1.362(9)
C32 C33 1.550(9)
C33 C86 1.568(10)
C33 C34 1.577(8)
C34 C54 1.520(10)
C34 C35 1.528(8)
C34 C85 1.623(9)
C35 C36 1.346(9)
C36 C55 1.466(8)
C36 C37 1.506(8)
C37 C38 1.530(7)
C37 C83 1.563(7)
C38 C57 1.387(7)
C38 C39 1.394(7)
C39 C40 1.398(7)
C40 C59 1.418(7)
C40 C41 1.529(7)
C41 C42 1.533(6)
C41 C76 1.554(7)
C42 C43 1.358(7)
C43 C44 1.430(7)
C43 C60 1.537(7)
C44 C45 1.401(7)
C44 C62 1.439(8)
C45 C46 1.460(7)
C46 C47 1.394(7)
C47 C48 1.416(8)
C47 C63 1.447(7)
C48 C49 1.551(7)
C49 C50 1.524(8)
C49 C80 1.535(7)
C49 C64 1.553(8)
C50 C51 1.401(8)
C51 C52 1.430(9)
C51 C66 1.541(9)
C52 C53 1.525(8)
C53 C54 1.520(9)
C53 C67 1.557(10)
C53 C81 1.564(9)
C54 C55 1.338(8)
C55 C56 1.512(9)
C56 C57 1.525(7)
C56 C68 1.531(8)
C56 C82 1.541(7)
C57 C58 1.401(8)
C58 C59 1.411(7)
C58 C69 1.546(7)
C59 C60 1.532(7)
C60 C77 1.534(7)
C60 C61 1.551(7)
C61 C70 1.381(9)
C61 C62 1.408(7)
C62 C63 1.389(7)
C63 C64 1.389(8)
C64 C65 1.402(7)
C65 C70 1.429(8)
C65 C66 1.528(9)
C66 C67 1.546(8)
C66 C79 1.566(8)
C67 C68 1.342(9)
C68 C69 1.508(10)
C69 C70 1.549(7)
C69 C78 1.582(8)
C71 F71C 1.333(6)
C71 F71A 1.333(6)
C71 F71B 1.337(6)
C72 F72A 1.318(7)
C72 F72C 1.327(7)
C72 F72B 1.343(7)
C73 F73A 1.294(9)
C73 F73C 1.298(8)
C73 F73B 1.322(8)
C74 F74B 1.310(9)
C74 F74C 1.321(8)
C74 F74A 1.334(8)
C75 F75A 1.324(7)
C75 F75C 1.336(6)
C75 F75B 1.339(6)
C76 F76C 1.322(6)
C76 F76B 1.335(6)
C76 F76A 1.338(6)
C77 F77C 1.321(7)
C77 F77A 1.329(7)
C77 F77B 1.339(7)
C78 F78B 1.323(8)
C78 F78C 1.341(8)
C78 F78A 1.341(8)
C79 F79C 1.324(9)
C79 F79B 1.325(9)
C79 F79A 1.325(8)
C80 F80C 1.327(7)
C80 F80B 1.336(8)
C80 F80A 1.343(7)
C81 F81C 1.278(10)
C81 F81A 1.282(8)
C81 F81B 1.379(11)
C82 F82B 1.309(7)
C82 F82A 1.325(8)
C82 F82C 1.335(9)
C83 F83C 1.327(7)
C83 F83A 1.332(7)
C83 F83B 1.337(7)
C84 F84C 1.295(10)
C84 F84A 1.318(10)
C84 F84B 1.320(9)
C85 F85C 1.309(10)
C85 F85A 1.332(9)
C85 F85B 1.342(8)
C86 F86D 1.25(3)
C86 F86B 1.293(11)
C86 F86E 1.33(4)
C86 F86A 1.333(9)
C86 F86C 1.383(11)
C86 F86F 1.44(2)
F86A F86F 0.98(8)
F86A F86E 1.47(4)
F86B F86E 0.98(4)
F86B F86D 1.40(3)
F86C F86D 1.10(3)
F86C F86F 1.49(7)
